data_7025037
loop_
_publ_author_name
'Zhang, Jian'
'Wu, Tao'
'Feng, Pingyun'
'Bu, Xianhui'

_publ_section_title
;
 Hydrogen-bonded boron imidazolate frameworks.
;
_journal_issue 7
_journal_name_full 'Dalton transactions (Cambridge, England : 2003)'
_journal_page_first 1702
_journal_page_last 1704
_journal_paper_doi 10.1039/b924633a
_journal_volume 39
_journal_year 2010
_chemical_formula_sum 'C15 H24 B N6 O'
_chemical_formula_weight 315.21
_chemical_name_systematic
;
?
;
_space_group_IT_number 159
_symmetry_cell_setting trigonal
_symmetry_space_group_name_Hall 'P 3 -2c'
_symmetry_space_group_name_H-M 'P 3 1 c'
_atom_sites_solution_hydrogens geom
_atom_sites_solution_primary direct
_atom_sites_solution_secondary difmap
_audit_creation_method SHELXL-97
_cell_angle_alpha 90.00
_cell_angle_beta 90.00
_cell_angle_gamma 120.00
_cell_formula_units_Z 4
_cell_length_a 10.828(2)
_cell_length_b 10.828(2)
_cell_length_c 18.738(8)
_cell_measurement_reflns_used 488
_cell_measurement_temperature 293(2)
_cell_measurement_theta_max 19.16
_cell_measurement_theta_min 2.43
_cell_volume 1902.6(10)
_computing_cell_refinement 'Bruker SMART'
_computing_data_collection 'Bruker SMART'
_computing_data_reduction 'Bruker SAINT'
_computing_molecular_graphics 'Bruker SHELXTL'
_computing_publication_material 'Bruker SHELXTL'
_computing_structure_refinement 'SHELXL-97 (Sheldrick, 1997)'
_computing_structure_solution 'SHELXS-97 (Sheldrick, 1990)'
_diffrn_ambient_temperature 293(2)
_diffrn_measured_fraction_theta_full 1.000
_diffrn_measured_fraction_theta_max 1.000
_diffrn_measurement_device_type 'CCD area detector'
_diffrn_measurement_method 'phi and omega scans'
_diffrn_radiation_monochromator graphite
_diffrn_radiation_source 'fine-focus sealed tube'
_diffrn_radiation_type MoK\a
_diffrn_radiation_wavelength 0.71073
_diffrn_reflns_av_R_equivalents 0.0673
_diffrn_reflns_av_sigmaI/netI 0.0353
_diffrn_reflns_limit_h_max 11
_diffrn_reflns_limit_h_min -11
_diffrn_reflns_limit_k_max 11
_diffrn_reflns_limit_k_min -10
_diffrn_reflns_limit_l_max 12
_diffrn_reflns_limit_l_min -19
_diffrn_reflns_number 4854
_diffrn_reflns_theta_full 22.20
_diffrn_reflns_theta_max 22.20
_diffrn_reflns_theta_min 2.17
_exptl_absorpt_coefficient_mu 0.072
_exptl_absorpt_correction_type none
_exptl_crystal_colour colorless
_exptl_crystal_density_diffrn 1.100
_exptl_crystal_density_method 'not measured'
_exptl_crystal_description prism
_exptl_crystal_F_000 676
_refine_diff_density_max 0.335
_refine_diff_density_min -0.142
_refine_diff_density_rms 0.034
_refine_ls_abs_structure_details 'Flack H D (1983), Acta Cryst. A39, 876-881'
_refine_ls_abs_structure_Flack -10(10)
_refine_ls_extinction_method none
_refine_ls_goodness_of_fit_ref 1.023
_refine_ls_hydrogen_treatment mixed
_refine_ls_matrix_type full
_refine_ls_number_parameters 145
_refine_ls_number_reflns 812
_refine_ls_number_restraints 1
_refine_ls_restrained_S_all 1.022
_refine_ls_R_factor_all 0.0824
_refine_ls_R_factor_gt 0.0541
_refine_ls_shift/su_max 0.030
_refine_ls_shift/su_mean 0.005
_refine_ls_structure_factor_coef Fsqd
_refine_ls_weighting_details 'calc w=1/[\s^2^(Fo^2^)+(0.1000P)^2^+0.0000P] where P=(Fo^2^+2Fc^2^)/3'
_refine_ls_weighting_scheme calc
_refine_ls_wR_factor_gt 0.1312
_refine_ls_wR_factor_ref 0.1515
_reflns_number_gt 586
_reflns_number_total 812
_reflns_threshold_expression >2sigma(I)
_cod_data_source_file b924633a.txt
_cod_data_source_block 3
_cod_depositor_comments
;
The following automatic conversions were performed:

'_symmetry_cell_setting' value 'Trigonal' changed to 'trigonal'
according to /home/saulius/struct/CIF-dictionaries/cif_core.dic
dictionary named 'cif_core.dic' version 2.4.2 from 2011-04-26.

Automatic conversion script
Id: cif_fix_values 1891 2012-01-12 08:04:46Z andrius 
;
_cod_original_sg_symbol_H-M P31c
_cod_database_code 7025037

loop_
_symmetry_equiv_pos_as_xyz
'x, y, z'
'-y, x-y, z'
'-x+y, -x, z'
'y, x, z+1/2'
'-x, -x+y, z+1/2'
'x-y, -y, z+1/2'

loop_
_atom_site_label
_atom_site_type_symbol
_atom_site_fract_x
_atom_site_fract_y
_atom_site_fract_z
_atom_site_U_iso_or_equiv
_atom_site_adp_type
_atom_site_occupancy
_atom_site_symmetry_multiplicity
_atom_site_calc_flag
_atom_site_refinement_flags
N3 N 0.1536(5) 0.1005(6) 0.2840(3) 0.0541(15) Uani 1 1 d .
N4 N 0.3892(6) 0.2215(6) 0.2759(4) 0.0707(17) Uani 1 1 d .
C6 C 0.3021(13) -0.0918(11) 0.3477(6) 0.125(4) Uani 1 1 d .
H6A H 0.3103 -0.1405 0.3886 0.188 Uiso 1 1 calc R
H6B H 0.3847 -0.0603 0.3180 0.188 Uiso 1 1 calc R
H6C H 0.2182 -0.1555 0.3211 0.188 Uiso 1 1 calc R
C7 C 0.2910(9) 0.0380(8) 0.3722(5) 0.077(2) Uani 1 1 d .
H7A H 0.2089 0.0056 0.4033 0.092 Uiso 1 1 calc R
H7B H 0.3753 0.1009 0.3998 0.092 Uiso 1 1 calc R
C8 C 0.1906(8) 0.1924(7) 0.2275(4) 0.0661(19) Uani 1 1 d .
H8A H 0.1279 0.2023 0.1973 0.079 Uiso 1 1 calc R
C9 C 0.3344(8) 0.2661(8) 0.2233(5) 0.076(2) Uani 1 1 d .
H9A H 0.3875 0.3363 0.1898 0.091 Uiso 1 1 calc R
C10 C 0.2771(8) 0.1204(8) 0.3117(4) 0.061(2) Uani 1 1 d .
B2 B 0.0000 0.0000 0.3122(9) 0.053(3) Uani 1 3 d S
N1 N 0.4399(5) 0.6220(5) 0.0679(3) 0.0521(15) Uani 1 1 d .
N2 N 0.5650(6) 0.5127(7) 0.0790(3) 0.076(2) Uani 1 1 d .
C1 C 0.2806(13) 0.2804(11) 0.0033(6) 0.128(4) Uani 1 1 d .
H1A H 0.2349 0.2243 -0.0383 0.192 Uiso 1 1 calc R
H1B H 0.2109 0.2851 0.0330 0.192 Uiso 1 1 calc R
H1C H 0.3255 0.2372 0.0295 0.192 Uiso 1 1 calc R
C2 C 0.3893(9) 0.4257(8) -0.0185(4) 0.080(3) Uani 1 1 d .
H2A H 0.4580 0.4194 -0.0493 0.096 Uiso 1 1 calc R
H2B H 0.3433 0.4670 -0.0462 0.096 Uiso 1 1 calc R
C3 C 0.6058(8) 0.6133(9) 0.1319(5) 0.079(2) Uani 1 1 d .
H3A H 0.6746 0.6319 0.1664 0.094 Uiso 1 1 calc R
C4 C 0.5308(7) 0.6806(8) 0.1260(4) 0.069(2) Uani 1 1 d .
H4A H 0.5383 0.7532 0.1553 0.082 Uiso 1 1 calc R
C5 C 0.4662(7) 0.5218(7) 0.0416(3) 0.057(2) Uani 1 1 d .
B1 B 0.3333 0.6667 0.0389(8) 0.058(4) Uani 1 3 d S
O1W O 0.6667 0.3333 0.3121(6) 0.077(3) Uani 1 3 d S
H1WA H 0.569(8) 0.306(8) 0.298(4) 0.092 Uiso 1 1 d .
O2W O 0.6667 0.3333 0.0489(9) 0.115(5) Uani 1 3 d S
H2WA H 0.628(10) 0.393(11) 0.057(5) 0.137 Uiso 1 1 d .

loop_
_atom_site_aniso_label
_atom_site_aniso_U_11
_atom_site_aniso_U_22
_atom_site_aniso_U_33
_atom_site_aniso_U_23
_atom_site_aniso_U_13
_atom_site_aniso_U_12
N3 0.047(4) 0.045(3) 0.071(4) 0.004(3) 0.000(3) 0.023(3)
N4 0.040(4) 0.052(4) 0.114(5) 0.003(4) 0.006(4) 0.019(3)
C6 0.147(10) 0.088(7) 0.162(11) -0.001(7) -0.052(8) 0.074(7)
C7 0.067(5) 0.069(5) 0.099(6) 0.001(4) -0.014(4) 0.038(4)
C8 0.065(5) 0.059(5) 0.087(5) 0.007(4) 0.009(4) 0.041(4)
C9 0.056(6) 0.052(5) 0.116(7) 0.009(5) 0.025(5) 0.025(4)
C10 0.048(5) 0.051(4) 0.089(6) -0.011(4) -0.012(4) 0.029(4)
B2 0.043(5) 0.043(5) 0.074(9) 0.000 0.000 0.021(3)
N1 0.045(3) 0.042(3) 0.068(4) -0.006(3) -0.002(3) 0.021(3)
N2 0.058(4) 0.056(4) 0.115(6) 0.006(4) -0.002(4) 0.028(3)
C1 0.146(10) 0.081(7) 0.118(8) -0.026(6) -0.029(7) 0.026(7)
C2 0.089(6) 0.057(5) 0.089(6) -0.013(4) 0.003(5) 0.033(5)
C3 0.050(5) 0.063(5) 0.115(7) -0.009(5) -0.038(5) 0.023(5)
C4 0.058(5) 0.069(5) 0.082(5) -0.029(4) -0.027(4) 0.034(4)
C5 0.047(4) 0.045(4) 0.082(6) -0.001(4) 0.000(4) 0.026(4)
B1 0.038(5) 0.038(5) 0.096(12) 0.000 0.000 0.019(2)
O1W 0.050(3) 0.050(3) 0.131(8) 0.000 0.000 0.0250(15)
O2W 0.052(4) 0.052(4) 0.239(16) 0.000 0.000 0.026(2)

loop_
_atom_type_symbol
_atom_type_description
_atom_type_scat_dispersion_real
_atom_type_scat_dispersion_imag
_atom_type_scat_source
C C 0.0033 0.0000 'International Tables Vol C Tables 4.2.6.8 and 6.1.1.4'
H H 0.0000 0.0000 'International Tables Vol C Tables 4.2.6.8 and 6.1.1.4'
B B 0.0013 0.0000 'International Tables Vol C Tables 4.2.6.8 and 6.1.1.4'
N N 0.0061 0.0000 'International Tables Vol C Tables 4.2.6.8 and 6.1.1.4'
O O 0.0106 0.0000 'International Tables Vol C Tables 4.2.6.8 and 6.1.1.4'

loop_
_geom_angle_atom_site_label_1
_geom_angle_atom_site_label_2
_geom_angle_atom_site_label_3
_geom_angle
_geom_angle_site_symmetry_1
_geom_angle_site_symmetry_3
C10 N3 C8 106.0(6) . .
C10 N3 B2 127.6(7) . .
C8 N3 B2 126.3(7) . .
C10 N4 C9 106.1(6) . .
C7 C6 H6A 109.5 . .
C7 C6 H6B 109.5 . .
H6A C6 H6B 109.5 . .
C7 C6 H6C 109.5 . .
H6A C6 H6C 109.5 . .
H6B C6 H6C 109.5 . .
C10 C7 C6 113.2(7) . .
C10 C7 H7A 108.9 . .
C6 C7 H7A 108.9 . .
C10 C7 H7B 108.9 . .
C6 C7 H7B 108.9 . .
H7A C7 H7B 107.7 . .
C9 C8 N3 107.8(7) . .
C9 C8 H8A 126.1 . .
N3 C8 H8A 126.1 . .
C8 C9 N4 109.1(7) . .
C8 C9 H9A 125.4 . .
N4 C9 H9A 125.4 . .
N4 C10 N3 111.1(6) . .
N4 C10 C7 123.2(6) . .
N3 C10 C7 125.7(7) . .
N3 B2 N3 109.1(7) 3 .
N3 B2 N3 109.1(7) 3 2
N3 B2 N3 109.1(7) . 2
C5 N1 C4 105.6(6) . .
C5 N1 B1 127.7(7) . .
C4 N1 B1 126.7(6) . .
C5 N2 C3 105.9(6) . .
C2 C1 H1A 109.5 . .
C2 C1 H1B 109.5 . .
H1A C1 H1B 109.5 . .
C2 C1 H1C 109.5 . .
H1A C1 H1C 109.5 . .
H1B C1 H1C 109.5 . .
C5 C2 C1 114.1(7) . .
C5 C2 H2A 108.7 . .
C1 C2 H2A 108.7 . .
C5 C2 H2B 108.7 . .
C1 C2 H2B 108.7 . .
H2A C2 H2B 107.6 . .
C4 C3 N2 109.3(7) . .
C4 C3 H3A 125.3 . .
N2 C3 H3A 125.3 . .
C3 C4 N1 107.5(7) . .
C3 C4 H4A 126.3 . .
N1 C4 H4A 126.3 . .
N2 C5 N1 111.7(6) . .
N2 C5 C2 123.0(6) . .
N1 C5 C2 125.2(7) . .
N1 B1 N1 108.5(6) 2_665 3_565
N1 B1 N1 108.5(6) 2_665 .
N1 B1 N1 108.5(6) 3_565 .

loop_
_geom_bond_atom_site_label_1
_geom_bond_atom_site_label_2
_geom_bond_distance
_geom_bond_site_symmetry_2
N3 C10 1.348(8) .
N3 C8 1.370(9) .
N3 B2 1.555(8) .
N4 C10 1.339(9) .
N4 C9 1.357(10) .
C6 C7 1.540(12) .
C6 H6A 0.9600 .
C6 H6B 0.9600 .
C6 H6C 0.9600 .
C7 C10 1.497(11) .
C7 H7A 0.9700 .
C7 H7B 0.9700 .
C8 C9 1.351(10) .
C8 H8A 0.9300 .
C9 H9A 0.9300 .
B2 N3 1.555(8) 3
B2 N3 1.555(8) 2
N1 C5 1.345(8) .
N1 C4 1.389(9) .
N1 B1 1.556(8) .
N2 C5 1.324(8) .
N2 C3 1.371(10) .
C1 C2 1.475(13) .
C1 H1A 0.9600 .
C1 H1B 0.9600 .
C1 H1C 0.9600 .
C2 C5 1.476(10) .
C2 H2A 0.9700 .
C2 H2B 0.9700 .
C3 C4 1.338(9) .
C3 H3A 0.9300 .
C4 H4A 0.9300 .
B1 N1 1.556(8) 2_665
B1 N1 1.556(8) 3_565
O1W H1WA 0.99(7) .
O2W H2WA 0.94(9) .
